data_2218823
loop_
_publ_author_name
'Fun, Hoong-Kun'
'Kia, Reza'
'Raithby, Paul R.'

_publ_section_title 2-[(<i>E</i>)-(5-Amino-2,3-diphenylquinoxalin-6-yl)iminomethyl]-4-bromophenol
_journal_coeditor_code SJ2516
_journal_issue 7
_journal_name_full 'Acta Crystallographica Section E'
_journal_page_first o1271
_journal_page_last o1272
_journal_paper_doi 10.1107/S1600536808017716
_journal_volume 64
_journal_year 2008
_chemical_formula_iupac 'C27 H19 Br N4 O'
_chemical_formula_moiety 'C27 H19 Br N4 O'
_chemical_formula_sum 'C27 H19 Br N4 O'
_chemical_formula_weight 495.37
_chemical_name_systematic
;
2-[(E)-(5-Amino-2,3-diphenylquinoxalin-6-yl)iminomethyl]-4-bromophenol
;
_space_group_IT_number 14
_symmetry_cell_setting monoclinic
_symmetry_space_group_name_Hall '-P 2ybc'
_symmetry_space_group_name_H-M 'P 1 21/c 1'
_atom_sites_solution_hydrogens geom
_atom_sites_solution_primary direct
_atom_sites_solution_secondary difmap
_audit_creation_method SHELXL-97
_cell_angle_alpha 90.0
_cell_angle_beta 92.070(5)
_cell_angle_gamma 90.0
_cell_formula_units_Z 4
_cell_length_a 22.923(5)
_cell_length_b 7.344(5)
_cell_length_c 12.573(5)
_cell_measurement_reflns_used 4509
_cell_measurement_temperature 100.00(10)
_cell_measurement_theta_max 28.32
_cell_measurement_theta_min 2.91
_cell_volume 2115.2(17)
_computing_cell_refinement 'APEX2 (Bruker, 2005)'
_computing_data_collection 'APEX2 (Bruker, 2005)'
_computing_data_reduction 'SAINT (Bruker, 2005)'
_computing_molecular_graphics 'SHELXTL (Sheldrick, 2008)'
_computing_publication_material 'SHELXTL (Sheldrick, 2008) and PLATON (Spek, 2003)'
_computing_structure_refinement 'SHELXTL (Sheldrick, 2008)'
_computing_structure_solution 'SHELXTL (Sheldrick, 2008)'
_diffrn_ambient_temperature 100.00(10)
_diffrn_measured_fraction_theta_full 0.992
_diffrn_measured_fraction_theta_max 0.992
_diffrn_measurement_device_type
;
Bruker SMART APEXII CCD area-detector
;
_diffrn_measurement_method '\f and \w'
_diffrn_radiation_monochromator graphite
_diffrn_radiation_source 'fine-focus sealed tube'
_diffrn_radiation_type MoK\a
_diffrn_radiation_wavelength 0.71069
_diffrn_reflns_av_R_equivalents 0.0700
_diffrn_reflns_av_sigmaI/netI 0.0932
_diffrn_reflns_limit_h_max 32
_diffrn_reflns_limit_h_min -32
_diffrn_reflns_limit_k_max 8
_diffrn_reflns_limit_k_min -10
_diffrn_reflns_limit_l_max 17
_diffrn_reflns_limit_l_min -16
_diffrn_reflns_number 22554
_diffrn_reflns_theta_full 30.14
_diffrn_reflns_theta_max 30.14
_diffrn_reflns_theta_min 0.89
_diffrn_standards_number 0
_exptl_absorpt_coefficient_mu 1.973
_exptl_absorpt_correction_T_max 0.8534
_exptl_absorpt_correction_T_min 0.5103
_exptl_absorpt_correction_type multi-scan
_exptl_absorpt_process_details '(SADABS; Bruker, 2005)'
_exptl_crystal_colour yellow
_exptl_crystal_density_diffrn 1.556
_exptl_crystal_density_method 'not measured'
_exptl_crystal_description block
_exptl_crystal_F_000 1008
_exptl_crystal_size_max 0.39
_exptl_crystal_size_mid 0.37
_exptl_crystal_size_min 0.08
_refine_diff_density_max 0.615
_refine_diff_density_min -1.070
_refine_ls_extinction_method none
_refine_ls_goodness_of_fit_ref 1.065
_refine_ls_hydrogen_treatment mixed
_refine_ls_matrix_type full
_refine_ls_number_parameters 305
_refine_ls_number_reflns 6205
_refine_ls_number_restraints 0
_refine_ls_restrained_S_all 1.065
_refine_ls_R_factor_all 0.1129
_refine_ls_R_factor_gt 0.0448
_refine_ls_shift/su_max 0.001
_refine_ls_shift/su_mean 0.000
_refine_ls_structure_factor_coef Fsqd
_refine_ls_weighting_details 'calc w=1/[\s^2^(Fo^2^)+(0.0698P)^2^] where P=(Fo^2^+2Fc^2^)/3'
_refine_ls_weighting_scheme calc
_refine_ls_wR_factor_gt 0.1040
_refine_ls_wR_factor_ref 0.1422
_reflns_number_gt 3722
_reflns_number_total 6205
_reflns_threshold_expression I>2\s(I)
_cod_data_source_file sj2516.cif
_cod_data_source_block I
_cod_original_sg_symbol_H-M 'P 21/c'
_cod_database_code 2218823
_cod_database_fobs_code 2218823

loop_
_symmetry_equiv_pos_as_xyz
'x, y, z'
'-x, y+1/2, -z+1/2'
'-x, -y, -z'
'x, -y-1/2, z-1/2'

loop_
_atom_site_type_symbol
_atom_site_label
_atom_site_fract_x
_atom_site_fract_y
_atom_site_fract_z
_atom_site_U_iso_or_equiv
_atom_site_adp_type
_atom_site_calc_flag
_atom_site_refinement_flags
_atom_site_occupancy
Br Br1 0.259515(13) 0.53134(5) 0.59180(3) 0.02170(12) Uani d . 1
N N1 0.52495(11) 0.6363(4) 0.7764(2) 0.0171(6) Uani d . 1
N N2 0.60814(13) 0.5339(4) 0.9285(2) 0.0186(6) Uani d . 1
N N4 0.72399(11) 0.5294(4) 0.8819(2) 0.0154(6) Uani d . 1
N N3 0.76064(11) 0.6677(4) 0.6873(2) 0.0169(6) Uani d . 1
O O1 0.44969(9) 0.7345(3) 0.91363(18) 0.0206(5) Uani d . 1
H H1O1 0.4813 0.7101 0.8877 0.025 Uiso d R 1
C C1 0.40804(13) 0.6934(4) 0.8389(3) 0.0177(7) Uani d . 1
C C2 0.34965(14) 0.7191(4) 0.8608(3) 0.0188(7) Uani d . 1
H H2 0.3398 0.7694 0.9256 0.023 Uiso calc R 1
C C3 0.30643(13) 0.6715(5) 0.7882(3) 0.0205(8) Uani d . 1
H H3 0.2675 0.6883 0.8044 0.025 Uiso calc R 1
C C4 0.32022(13) 0.5985(5) 0.6910(3) 0.0183(7) Uani d . 1
C C5 0.37775(13) 0.5769(4) 0.6645(3) 0.0176(7) Uani d . 1
H H5 0.3866 0.5305 0.5982 0.021 Uiso calc R 1
C C6 0.42273(13) 0.6246(4) 0.7373(3) 0.0162(7) Uani d . 1
C C7 0.48319(13) 0.6048(5) 0.7087(3) 0.0166(7) Uani d . 1
H H7 0.4917 0.5688 0.6400 0.010(8) Uiso calc R 1
C C8 0.58402(12) 0.6335(4) 0.7490(3) 0.0146(7) Uani d . 1
C C9 0.60282(13) 0.6891(4) 0.6473(3) 0.0174(7) Uani d . 1
H H9 0.5752 0.7203 0.5945 0.021 Uiso calc R 1
C C10 0.66057(13) 0.6973(4) 0.6258(3) 0.0170(7) Uani d . 1
H H10 0.6721 0.7344 0.5591 0.020 Uiso calc R 1
C C11 0.70293(13) 0.6494(4) 0.7053(3) 0.0159(7) Uani d . 1
C C14 0.68498(13) 0.5891(4) 0.8062(3) 0.0135(6) Uani d . 1
C C15 0.62412(13) 0.5842(4) 0.8283(3) 0.0157(7) Uani d . 1
C C12 0.79874(13) 0.6218(5) 0.7641(3) 0.0165(7) Uani d . 1
C C13 0.78033(13) 0.5390(4) 0.8603(3) 0.0161(7) Uani d . 1
C C16 0.82122(13) 0.4561(5) 0.9406(3) 0.0174(7) Uani d . 1
C C17 0.81113(14) 0.4750(5) 1.0488(3) 0.0185(7) Uani d . 1
H H17 0.7793 0.5428 1.0702 0.022 Uiso calc R 1
C C18 0.84782(13) 0.3944(5) 1.1246(3) 0.0199(7) Uani d . 1
H H18 0.8408 0.4086 1.1965 0.024 Uiso calc R 1
C C19 0.89531(14) 0.2918(5) 1.0935(3) 0.0223(8) Uani d . 1
H H19 0.9205 0.2393 1.1444 0.027 Uiso calc R 1
C C20 0.90483(14) 0.2686(5) 0.9858(3) 0.0224(8) Uani d . 1
H H20 0.9358 0.1970 0.9645 0.027 Uiso calc R 1
C C21 0.86863(13) 0.3509(5) 0.9104(3) 0.0196(7) Uani d . 1
H H21 0.8758 0.3364 0.8386 0.024 Uiso calc R 1
C C22 0.86036(13) 0.6776(4) 0.7467(3) 0.0166(7) Uani d . 1
C C23 0.89337(13) 0.7640(5) 0.8263(3) 0.0198(7) Uani d . 1
H H23 0.8786 0.7758 0.8939 0.024 Uiso calc R 1
C C24 0.94824(14) 0.8330(5) 0.8060(3) 0.0220(8) Uani d . 1
H H24 0.9701 0.8916 0.8595 0.026 Uiso calc R 1
C C25 0.97015(14) 0.8138(5) 0.7048(3) 0.0215(8) Uani d . 1
H H25 1.0068 0.8603 0.6906 0.026 Uiso calc R 1
C C26 0.93829(14) 0.7271(5) 0.6262(3) 0.0215(8) Uani d . 1
H H26 0.9535 0.7137 0.5590 0.026 Uiso calc R 1
C C27 0.88320(13) 0.6588(5) 0.6463(3) 0.0198(7) Uani d . 1
H H27 0.8615 0.6004 0.5925 0.024 Uiso calc R 1
H H2N2 0.6362(17) 0.487(5) 0.970(3) 0.024 Uiso d . 1
H H1N2 0.5740(17) 0.479(5) 0.925(3) 0.024 Uiso d . 1

loop_
_atom_site_aniso_label
_atom_site_aniso_U_11
_atom_site_aniso_U_22
_atom_site_aniso_U_33
_atom_site_aniso_U_12
_atom_site_aniso_U_13
_atom_site_aniso_U_23
Br1 0.01741(16) 0.02067(18) 0.0269(2) -0.00067(13) -0.00060(13) 0.00133(17)
N1 0.0177(13) 0.0150(15) 0.0187(16) 0.0014(10) 0.0023(11) 0.0015(12)
N2 0.0185(13) 0.0240(15) 0.0134(15) -0.0013(12) 0.0037(11) 0.0011(13)
N4 0.0168(12) 0.0141(13) 0.0152(15) -0.0001(10) 0.0007(10) -0.0019(12)
N3 0.0178(13) 0.0166(15) 0.0163(15) -0.0007(10) 0.0011(11) -0.0018(12)
O1 0.0200(11) 0.0251(14) 0.0169(13) -0.0002(9) 0.0033(10) -0.0002(11)
C1 0.0213(16) 0.0129(17) 0.0190(19) -0.0012(12) 0.0019(14) 0.0034(14)
C2 0.0228(16) 0.0151(17) 0.0189(19) 0.0015(12) 0.0044(14) 0.0051(14)
C3 0.0166(15) 0.0174(18) 0.028(2) 0.0021(12) 0.0043(14) 0.0079(15)
C4 0.0191(15) 0.0133(16) 0.022(2) -0.0001(12) 0.0016(13) 0.0046(15)
C5 0.0197(15) 0.0155(17) 0.0178(19) 0.0018(12) 0.0028(13) 0.0011(13)
C6 0.0186(15) 0.0131(17) 0.0168(18) -0.0003(12) 0.0026(13) 0.0018(14)
C7 0.0198(15) 0.0130(16) 0.0171(19) 0.0009(12) 0.0010(13) 0.0022(14)
C8 0.0155(14) 0.0128(16) 0.0156(18) -0.0012(11) 0.0012(12) -0.0013(13)
C9 0.0194(15) 0.0153(17) 0.0174(19) -0.0003(12) 0.0001(13) 0.0022(14)
C10 0.0190(15) 0.0168(17) 0.0155(18) -0.0007(12) 0.0027(13) 0.0025(14)
C11 0.0179(15) 0.0135(16) 0.0163(18) -0.0003(11) 0.0034(13) -0.0002(13)
C14 0.0181(15) 0.0085(14) 0.0137(17) 0.0002(11) -0.0012(12) -0.0002(13)
C15 0.0216(15) 0.0112(15) 0.0145(18) -0.0016(12) 0.0027(13) -0.0036(13)
C12 0.0154(14) 0.0182(17) 0.0161(18) 0.0002(12) 0.0028(13) -0.0020(14)
C13 0.0164(14) 0.0151(16) 0.0169(18) 0.0011(12) 0.0021(12) -0.0046(15)
C16 0.0155(14) 0.0176(17) 0.0192(19) -0.0021(12) 0.0018(12) 0.0008(15)
C17 0.0195(15) 0.0181(16) 0.0180(19) -0.0017(13) 0.0024(13) -0.0013(15)
C18 0.0201(16) 0.0218(18) 0.0179(19) -0.0010(13) 0.0003(13) 0.0030(15)
C19 0.0174(16) 0.025(2) 0.024(2) 0.0000(13) -0.0026(14) 0.0043(16)
C20 0.0173(15) 0.0227(19) 0.028(2) 0.0054(13) 0.0036(14) 0.0021(16)
C21 0.0201(16) 0.0191(18) 0.0198(19) 0.0015(12) 0.0037(14) 0.0013(15)
C22 0.0160(14) 0.0162(17) 0.0180(18) 0.0006(12) 0.0034(13) -0.0004(14)
C23 0.0188(15) 0.0250(19) 0.0158(19) -0.0009(13) 0.0034(13) -0.0012(15)
C24 0.0202(16) 0.0253(19) 0.020(2) -0.0019(13) 0.0001(14) 0.0012(16)
C25 0.0162(15) 0.027(2) 0.022(2) 0.0006(13) 0.0034(14) 0.0050(16)
C26 0.0203(16) 0.028(2) 0.0165(19) 0.0026(13) 0.0049(14) 0.0002(16)
C27 0.0210(16) 0.0221(19) 0.0164(19) 0.0029(13) 0.0015(13) -0.0019(15)

loop_
_atom_type_symbol
_atom_type_description
_atom_type_scat_dispersion_real
_atom_type_scat_dispersion_imag
_atom_type_scat_source
C C 0.0033 0.0016 'International Tables Vol C Tables 4.2.6.8 and 6.1.1.4'
H H 0.0000 0.0000 'International Tables Vol C Tables 4.2.6.8 and 6.1.1.4'
N N 0.0061 0.0033 'International Tables Vol C Tables 4.2.6.8 and 6.1.1.4'
O O 0.0106 0.0060 'International Tables Vol C Tables 4.2.6.8 and 6.1.1.4'
Br Br -0.2901 2.4595 'International Tables Vol C Tables 4.2.6.8 and 6.1.1.4'

loop_
_geom_angle_atom_site_label_1
_geom_angle_atom_site_label_2
_geom_angle_atom_site_label_3
_geom_angle
C7 N1 C8 122.5(3)
C15 N2 H2N2 116(3)
C15 N2 H1N2 110(3)
H2N2 N2 H1N2 118(4)
C13 N4 C14 117.4(3)
C12 N3 C11 118.3(3)
C1 O1 H1O1 106.6
O1 C1 C2 119.6(3)
O1 C1 C6 121.3(3)
C2 C1 C6 119.1(3)
C3 C2 C1 120.9(3)
C3 C2 H2 119.6
C1 C2 H2 119.6
C2 C3 C4 120.4(3)
C2 C3 H3 119.8
C4 C3 H3 119.8
C5 C4 C3 120.6(3)
C5 C4 Br1 119.7(3)
C3 C4 Br1 119.7(2)
C4 C5 C6 120.1(3)
C4 C5 H5 119.9
C6 C5 H5 119.9
C5 C6 C1 118.9(3)
C5 C6 C7 120.0(3)
C1 C6 C7 121.1(3)
N1 C7 C6 121.0(3)
N1 C7 H7 119.5
C6 C7 H7 119.5
C15 C8 N1 116.6(3)
C15 C8 C9 120.6(3)
N1 C8 C9 122.7(3)
C10 C9 C8 121.2(3)
C10 C9 H9 119.4
C8 C9 H9 119.4
C9 C10 C11 119.8(3)
C9 C10 H10 120.1
C11 C10 H10 120.1
N3 C11 C10 120.4(3)
N3 C11 C14 119.8(3)
C10 C11 C14 119.8(3)
N4 C14 C11 121.6(3)
N4 C14 C15 118.6(3)
C11 C14 C15 119.8(3)
N2 C15 C8 122.7(3)
N2 C15 C14 118.5(3)
C8 C15 C14 118.8(3)
N3 C12 C13 121.2(3)
N3 C12 C22 115.2(3)
C13 C12 C22 123.3(3)
N4 C13 C12 120.8(3)
N4 C13 C16 115.7(3)
C12 C13 C16 123.4(3)
C17 C16 C21 118.5(3)
C17 C16 C13 120.0(3)
C21 C16 C13 121.4(3)
C18 C17 C16 120.8(3)
C18 C17 H17 119.6
C16 C17 H17 119.6
C17 C18 C19 120.0(3)
C17 C18 H18 120.0
C19 C18 H18 120.0
C20 C19 C18 119.5(3)
C20 C19 H19 120.2
C18 C19 H19 120.2
C21 C20 C19 120.3(3)
C21 C20 H20 119.8
C19 C20 H20 119.8
C20 C21 C16 120.8(3)
C20 C21 H21 119.6
C16 C21 H21 119.6
C23 C22 C27 119.1(3)
C23 C22 C12 121.0(3)
C27 C22 C12 119.6(3)
C22 C23 C24 120.6(3)
C22 C23 H23 119.7
C24 C23 H23 119.7
C23 C24 C25 119.3(3)
C23 C24 H24 120.3
C25 C24 H24 120.3
C26 C25 C24 120.5(3)
C26 C25 H25 119.7
C24 C25 H25 119.7
C25 C26 C27 120.2(3)
C25 C26 H26 119.9
C27 C26 H26 119.9
C26 C27 C22 120.2(3)
C26 C27 H27 119.9
C22 C27 H27 119.9

loop_
_geom_bond_atom_site_label_1
_geom_bond_atom_site_label_2
_geom_bond_distance
Br1 C4 1.900(4)
N1 C7 1.279(4)
N1 C8 1.409(3)
N2 C15 1.376(4)
N2 H2N2 0.88(4)
N2 H1N2 0.88(4)
N4 C13 1.331(4)
N4 C14 1.355(4)
N3 C12 1.322(4)
N3 C11 1.357(4)
O1 C1 1.350(4)
O1 H1O1 0.8254
C1 C2 1.389(4)
C1 C6 1.425(5)
C2 C3 1.368(5)
C2 H2 0.9300
C3 C4 1.382(5)
C3 H3 0.9300
C4 C5 1.381(4)
C5 C6 1.398(5)
C5 H5 0.9300
C6 C7 1.452(4)
C7 H7 0.9300
C8 C15 1.380(5)
C8 C9 1.424(4)
C9 C10 1.362(4)
C9 H9 0.9300
C10 C11 1.413(5)
C10 H10 0.9300
C11 C14 1.418(4)
C14 C15 1.433(4)
C12 C13 1.431(4)
C12 C22 1.495(4)
C13 C16 1.483(5)
C16 C17 1.396(5)
C16 C21 1.397(4)
C17 C18 1.382(5)
C17 H17 0.9300
C18 C19 1.391(4)
C18 H18 0.9300
C19 C20 1.390(5)
C19 H19 0.9300
C20 C21 1.377(5)
C20 H20 0.9300
C21 H21 0.9300
C22 C23 1.386(5)
C22 C27 1.391(4)
C23 C24 1.388(4)
C23 H23 0.9300
C24 C25 1.392(5)
C24 H24 0.9300
C25 C26 1.365(5)
C25 H25 0.9300
C26 C27 1.390(4)
C26 H26 0.9300
C27 H27 0.9300

loop_
_geom_hbond_atom_site_label_D
_geom_hbond_atom_site_label_H
_geom_hbond_atom_site_label_A
_geom_hbond_distance_DH
_geom_hbond_distance_HA
_geom_hbond_distance_DA
_geom_hbond_angle_DHA
_geom_hbond_publ_flag
O1 H1O1 N1 0.8300 1.8300 2.586(4) 151.00 y
N2 H2N2 N4 0.88(4) 2.35(4) 2.740(4) 107(3) y
N2 H1N2 N1 0.88(4) 2.44(4) 2.756(4) 102(3) y

loop_
_geom_torsion_atom_site_label_1
_geom_torsion_atom_site_label_2
_geom_torsion_atom_site_label_3
_geom_torsion_atom_site_label_4
_geom_torsion
O1 C1 C2 C3 -177.3(3)
C6 C1 C2 C3 3.1(5)
C1 C2 C3 C4 -0.7(5)
C2 C3 C4 C5 -1.7(5)
C2 C3 C4 Br1 179.5(2)
C3 C4 C5 C6 1.6(5)
Br1 C4 C5 C6 -179.5(2)
C4 C5 C6 C1 0.7(5)
C4 C5 C6 C7 -178.9(3)
O1 C1 C6 C5 177.3(3)
C2 C1 C6 C5 -3.1(5)
O1 C1 C6 C7 -3.1(5)
C2 C1 C6 C7 176.6(3)
C8 N1 C7 C6 -174.5(3)
C5 C6 C7 N1 -175.3(3)
C1 C6 C7 N1 5.0(5)
C7 N1 C8 C15 -150.5(3)
C7 N1 C8 C9 33.4(5)
C15 C8 C9 C10 -0.8(5)
N1 C8 C9 C10 175.2(3)
C8 C9 C10 C11 0.3(5)
C12 N3 C11 C10 179.8(3)
C12 N3 C11 C14 2.5(4)
C9 C10 C11 N3 -175.9(3)
C9 C10 C11 C14 1.4(5)
C13 N4 C14 C11 3.7(5)
C13 N4 C14 C15 -178.6(3)
N3 C11 C14 N4 -7.5(5)
C10 C11 C14 N4 175.2(3)
N3 C11 C14 C15 174.8(3)
C10 C11 C14 C15 -2.5(5)
N1 C8 C15 N2 2.1(5)
C9 C8 C15 N2 178.4(3)
N1 C8 C15 C14 -176.6(3)
C9 C8 C15 C14 -0.3(5)
N4 C14 C15 N2 5.5(4)
C11 C14 C15 N2 -176.8(3)
N4 C14 C15 C8 -175.8(3)
C11 C14 C15 C8 2.0(5)
C11 N3 C12 C13 5.7(5)
C11 N3 C12 C22 -169.0(3)
C14 N4 C13 C12 4.5(4)
C14 N4 C13 C16 -174.3(3)
N3 C12 C13 N4 -9.6(5)
C22 C12 C13 N4 164.7(3)
N3 C12 C13 C16 169.1(3)
C22 C12 C13 C16 -16.6(5)
N4 C13 C16 C17 -39.1(4)
C12 C13 C16 C17 142.2(3)
N4 C13 C16 C21 137.8(3)
C12 C13 C16 C21 -40.9(5)
C21 C16 C17 C18 1.2(5)
C13 C16 C17 C18 178.1(3)
C16 C17 C18 C19 -0.4(5)
C17 C18 C19 C20 -1.2(5)
C18 C19 C20 C21 2.0(5)
C19 C20 C21 C16 -1.2(5)
C17 C16 C21 C20 -0.4(5)
C13 C16 C21 C20 -177.3(3)
N3 C12 C22 C23 132.1(3)
C13 C12 C22 C23 -42.5(5)
N3 C12 C22 C27 -41.7(4)
C13 C12 C22 C27 143.7(3)
C27 C22 C23 C24 0.8(5)
C12 C22 C23 C24 -173.0(3)
C22 C23 C24 C25 -0.4(5)
C23 C24 C25 C26 -0.4(5)
C24 C25 C26 C27 0.7(5)
C25 C26 C27 C22 -0.3(5)
C23 C22 C27 C26 -0.4(5)
C12 C22 C27 C26 173.4(3)

loop_
_cod_related_entry_id
_cod_related_entry_database
_cod_related_entry_code
1 ChemSpider 30655542
